data_4075683
loop_
_publ_author_name
'Cabeza, Javier A.'
'del R\'io, Ignacio'
'Garc\'ia-Granda, Santiago'
'Mart\'inez-M\'endez, Lorena'
'P\'erez-Carre\~no, Enrique'

_publ_section_title
;
 \h2-Edge-Bridging and \h3-Face-Capping Coordination of Conjugated Ynenyl
 Ligands in Triruthenium Carbonyl Cluster Complexes Derived from
 1,1-Dimethylhydrazine
;
_journal_issue 5
_journal_name_full Organometallics
_journal_page_first 831
_journal_paper_doi 10.1021/om049119x
_journal_volume 24
_journal_year 2005
_chemical_absolute_configuration ad
_chemical_compound_source
;
Synthesis. Crystallization from a CH~2~Cl~2~ /
 hexanes solution 
at room temperature by slow liquid-liquid difussion.
;
_chemical_formula_moiety 'C16 H14 N2 O8 Ru3'
_chemical_formula_sum 'C16 H14 N2 O8 Ru3'
_chemical_formula_weight 665.50
_chemical_name_systematic
;
 ?
;
_space_group_IT_number 19
_symmetry_cell_setting orthorhombic
_symmetry_space_group_name_Hall 'P 2ac 2ab'
_symmetry_space_group_name_H-M 'P 21 21 21'
_atom_sites_solution_hydrogens geom
_atom_sites_solution_primary direct
_atom_sites_solution_secondary difmap
_audit_creation_method SHELXL-97
_cell_angle_alpha 90.00
_cell_angle_beta 90.00
_cell_angle_gamma 90.00
_cell_formula_units_Z 4
_cell_length_a 9.5729(3)
_cell_length_b 13.1585(5)
_cell_length_c 17.0702(6)
_cell_measurement_temperature 293(2)
_cell_volume 2150.25(13)
_computing_cell_refinement 'HKL Scalepack (Otwinowski & Minor 1997)'
_computing_data_collection 'Collect (Nonius BV, 1997-2000)'
_computing_data_reduction 'HKL Denzo and Scalepack (Otwinowski & Minor 1997)'
_computing_molecular_graphics 'EUCLID (Spek, 1982)'
_computing_publication_material 'SHELXL-97 (Sheldrick, 1997)'
_computing_structure_refinement 'SHELXL-97 (Sheldrick, 1997)'
_computing_structure_solution 'DIRDIF-96 (Beurskens et al., 1996)'
_diffrn_ambient_temperature 293(2)
_diffrn_detector_area_resol_mean 9
_diffrn_measured_fraction_theta_full 1.000
_diffrn_measured_fraction_theta_max 1.000
_diffrn_measurement_device '95mm CCD camera on \k-goniostat'
_diffrn_measurement_device_type KappaCCD
_diffrn_measurement_method CCD
_diffrn_radiation_monochromator 'horizontally mounted graphite crystal'
_diffrn_radiation_source 'fine-focus sealed tube'
_diffrn_radiation_type CuK\a
_diffrn_radiation_wavelength 1.54180
_diffrn_reflns_av_R_equivalents 0.055
_diffrn_reflns_av_sigmaI/netI 0.0862
_diffrn_reflns_limit_h_max 11
_diffrn_reflns_limit_h_min 0
_diffrn_reflns_limit_k_max 15
_diffrn_reflns_limit_k_min 0
_diffrn_reflns_limit_l_max 20
_diffrn_reflns_limit_l_min -20
_diffrn_reflns_number 44222
_diffrn_reflns_theta_full 68.44
_diffrn_reflns_theta_max 68.44
_diffrn_reflns_theta_min 4.24
_exptl_absorpt_coefficient_mu 17.249
_exptl_absorpt_correction_T_max 0.275
_exptl_absorpt_correction_T_min 0.156
_exptl_absorpt_correction_type multi-scan
_exptl_absorpt_process_details
;
multi-scan from symmetry-related measurements 
 Sortav (Blessing 1995)
;
_exptl_crystal_colour orange
_exptl_crystal_density_diffrn 2.056
_exptl_crystal_density_method 'not measured'
_exptl_crystal_description blocks
_exptl_crystal_F_000 1280
_exptl_crystal_size_max 0.175
_exptl_crystal_size_mid 0.100
_exptl_crystal_size_min 0.075
_refine_diff_density_max 1.326
_refine_diff_density_min -1.512
_refine_diff_density_rms 0.189
_refine_ls_abs_structure_details 'Flack H D (1983), Acta Cryst. A39, 876-881'
_refine_ls_abs_structure_Flack 0.01(3)
_refine_ls_extinction_method none
_refine_ls_goodness_of_fit_ref 0.935
_refine_ls_hydrogen_treatment mixed
_refine_ls_matrix_type full
_refine_ls_number_parameters 265
_refine_ls_number_reflns 3956
_refine_ls_number_restraints 1
_refine_ls_restrained_S_all 0.935
_refine_ls_R_factor_all 0.0528
_refine_ls_R_factor_gt 0.0453
_refine_ls_shift/su_max 0.000
_refine_ls_shift/su_mean 0.000
_refine_ls_structure_factor_coef Fsqd
_refine_ls_weighting_details 'calc w=1/[\s^2^(Fo^2^)+(0.0208P)^2^+0.0000P] where P=(Fo^2^+2Fc^2^)/3'
_refine_ls_weighting_scheme calc
_refine_ls_wR_factor_gt 0.1048
_refine_ls_wR_factor_ref 0.1081
_reflns_number_gt 3159
_reflns_number_total 3956
_reflns_threshold_expression >2sigma(I)
_cod_data_source_file om049119xsi20041203_123105.cif
_cod_data_source_block 2a_(lm97f1)
_cod_database_code 4075683

loop_
_symmetry_equiv_pos_as_xyz
'x, y, z'
'x+1/2, -y+1/2, -z'
'-x, y+1/2, -z+1/2'
'-x+1/2, -y, z+1/2'

loop_
_atom_site_label
_atom_site_type_symbol
_atom_site_fract_x
_atom_site_fract_y
_atom_site_fract_z
_atom_site_U_iso_or_equiv
_atom_site_adp_type
_atom_site_occupancy
_atom_site_symmetry_multiplicity
_atom_site_calc_flag
_atom_site_refinement_flags
C1 C 0.5140(15) 0.1451(11) 0.0925(8) 0.082(4) Uani 1 1 d .
H1A H 0.4352 0.1048 0.0768 0.122 Uiso 1 1 calc R
H1B H 0.5849 0.1016 0.1139 0.122 Uiso 1 1 calc R
H1C H 0.5506 0.1804 0.0478 0.122 Uiso 1 1 calc R
C2 C 0.5962(11) 0.2780(11) 0.1747(8) 0.077(4) Uani 1 1 d .
H2A H 0.6326 0.3125 0.1295 0.116 Uiso 1 1 calc R
H2B H 0.6657 0.2326 0.1950 0.116 Uiso 1 1 calc R
H2C H 0.5717 0.3270 0.2140 0.116 Uiso 1 1 calc R
C3 C 0.1893(13) 0.1231(7) 0.3236(6) 0.058(3) Uani 1 1 d .
C4 C 0.3109(15) 0.1186(8) 0.3699(6) 0.065(3) Uani 1 1 d D
C5 C 0.307(2) 0.1238(11) 0.4609(7) 0.099(5) Uani 1 1 d .
H5A H 0.4003 0.1199 0.4811 0.148 Uiso 1 1 calc R
H5B H 0.2529 0.0680 0.4808 0.148 Uiso 1 1 calc R
H5C H 0.2649 0.1867 0.4769 0.148 Uiso 1 1 calc R
C6 C 0.0550(15) 0.1290(8) 0.3601(8) 0.069(3) Uani 1 1 d .
C7 C -0.0587(15) 0.1329(8) 0.3853(7) 0.069(3) Uani 1 1 d .
C8 C -0.2039(17) 0.1392(13) 0.4135(9) 0.105(5) Uani 1 1 d .
H8A H -0.2084 0.1158 0.4667 0.157 Uiso 1 1 calc R
H8B H -0.2627 0.0975 0.3812 0.157 Uiso 1 1 calc R
H8C H -0.2352 0.2085 0.4110 0.157 Uiso 1 1 calc R
C10 C 0.1932(14) 0.1415(9) 0.0836(7) 0.066(3) Uani 1 1 d .
C11 C 0.2088(12) -0.0239(8) 0.1956(7) 0.062(3) Uani 1 1 d .
C12 C 0.0059(15) 0.1256(9) 0.1962(8) 0.073(3) Uani 1 1 d .
C20 C 0.3367(12) 0.4025(9) 0.2238(6) 0.060(3) Uani 1 1 d .
C21 C 0.4479(13) 0.3202(11) 0.3643(8) 0.076(3) Uani 1 1 d .
C22 C 0.1641(13) 0.3408(8) 0.3497(8) 0.064(3) Uani 1 1 d .
C31 C 0.3251(15) 0.3763(10) 0.0456(8) 0.077(3) Uani 1 1 d .
C32 C 0.0981(14) 0.3583(9) 0.1346(8) 0.067(3) Uani 1 1 d .
N1 N 0.4134(9) 0.1627(7) 0.2198(5) 0.056(2) Uani 1 1 d .
H10 H 0.4697 0.1150 0.2420 0.068 Uiso 1 1 calc R
N2 N 0.4700(9) 0.2191(7) 0.1520(5) 0.057(2) Uani 1 1 d .
O10 O 0.1620(11) 0.1290(7) 0.0196(5) 0.087(3) Uani 1 1 d .
O11 O 0.2116(10) -0.1105(5) 0.1938(7) 0.094(3) Uani 1 1 d .
O12 O -0.1154(9) 0.1281(8) 0.1925(7) 0.101(3) Uani 1 1 d .
O20 O 0.3647(9) 0.4851(6) 0.2366(5) 0.070(2) Uani 1 1 d .
O21 O 0.5270(11) 0.3532(11) 0.4067(6) 0.123(5) Uani 1 1 d .
O22 O 0.0831(10) 0.3885(7) 0.3816(6) 0.085(3) Uani 1 1 d .
O31 O 0.3499(12) 0.4197(10) -0.0104(6) 0.117(4) Uani 1 1 d .
O32 O -0.0204(9) 0.3850(7) 0.1332(7) 0.092(3) Uani 1 1 d .
Ru1 Ru 0.20109(9) 0.12182(5) 0.20071(5) 0.0500(2) Uani 1 1 d .
Ru2 Ru 0.30735(8) 0.26477(5) 0.29743(5) 0.04835(19) Uani 1 1 d .
Ru3 Ru 0.27521(8) 0.30679(6) 0.13900(5) 0.0506(2) Uani 1 1 d .
H4 H 0.394(7) 0.087(7) 0.345(6) 0.061 Uiso 1 1 d D

loop_
_atom_site_aniso_label
_atom_site_aniso_U_11
_atom_site_aniso_U_22
_atom_site_aniso_U_33
_atom_site_aniso_U_23
_atom_site_aniso_U_13
_atom_site_aniso_U_12
C1 0.081(9) 0.099(10) 0.065(8) -0.006(7) 0.019(7) 0.030(7)
C2 0.042(6) 0.100(10) 0.089(9) 0.001(7) 0.005(6) 0.002(6)
C3 0.079(7) 0.038(4) 0.057(6) 0.002(4) 0.008(6) 0.009(5)
C4 0.090(8) 0.055(6) 0.049(6) 0.005(5) 0.000(6) 0.016(6)
C5 0.159(15) 0.078(8) 0.059(7) 0.016(6) -0.001(10) 0.016(10)
C6 0.099(9) 0.047(5) 0.062(7) -0.005(5) 0.036(7) -0.010(6)
C7 0.089(9) 0.054(6) 0.065(7) -0.014(5) 0.028(7) -0.021(6)
C8 0.106(12) 0.116(11) 0.092(10) -0.033(9) 0.037(10) -0.034(11)
C10 0.063(7) 0.064(7) 0.071(8) -0.007(6) -0.011(7) 0.002(6)
C11 0.059(6) 0.068(7) 0.059(6) -0.003(5) -0.006(6) 0.005(5)
C12 0.086(9) 0.065(7) 0.067(7) -0.001(7) 0.002(7) 0.002(6)
C20 0.057(7) 0.070(7) 0.052(6) 0.010(5) 0.000(5) 0.002(5)
C21 0.070(7) 0.096(9) 0.064(7) 0.002(8) 0.012(7) 0.008(7)
C22 0.064(7) 0.056(6) 0.072(7) -0.003(6) -0.011(6) -0.012(5)
C31 0.076(8) 0.079(8) 0.076(8) 0.002(7) 0.007(7) 0.007(7)
C32 0.074(8) 0.062(6) 0.064(7) 0.001(6) 0.000(7) -0.008(6)
N1 0.057(5) 0.069(6) 0.043(5) 0.012(4) 0.006(4) 0.017(4)
N2 0.053(5) 0.067(6) 0.051(5) -0.004(4) 0.006(4) 0.005(4)
O10 0.118(8) 0.091(6) 0.052(5) -0.009(4) -0.020(5) 0.006(6)
O11 0.103(7) 0.041(4) 0.139(8) -0.007(5) -0.011(7) 0.010(4)
O12 0.047(5) 0.127(8) 0.129(9) -0.014(8) -0.003(6) 0.009(5)
O20 0.090(6) 0.049(4) 0.073(5) -0.006(4) -0.005(4) -0.022(4)
O21 0.089(7) 0.204(14) 0.076(7) -0.024(8) -0.033(6) -0.051(8)
O22 0.079(6) 0.080(6) 0.096(7) -0.024(5) 0.025(5) 0.026(5)
O31 0.118(9) 0.160(11) 0.073(6) 0.058(7) 0.023(6) 0.001(8)
O32 0.063(5) 0.099(7) 0.114(8) -0.004(7) -0.004(6) 0.021(5)
Ru1 0.0526(4) 0.0435(4) 0.0540(4) -0.0035(3) -0.0005(4) 0.0059(3)
Ru2 0.0504(4) 0.0502(4) 0.0445(4) -0.0015(3) -0.0011(4) 0.0044(3)
Ru3 0.0546(4) 0.0501(4) 0.0472(4) 0.0008(3) -0.0026(4) 0.0035(3)

loop_
_atom_type_symbol
_atom_type_description
_atom_type_scat_dispersion_real
_atom_type_scat_dispersion_imag
_atom_type_scat_source
C C 0.0181 0.0091 'International Tables Vol C Tables 4.2.6.8 and 6.1.1.4'
H H 0.0000 0.0000 'International Tables Vol C Tables 4.2.6.8 and 6.1.1.4'
N N 0.0311 0.0180 'International Tables Vol C Tables 4.2.6.8 and 6.1.1.4'
O O 0.0492 0.0322 'International Tables Vol C Tables 4.2.6.8 and 6.1.1.4'
Ru Ru 0.0552 3.2960 'International Tables Vol C Tables 4.2.6.8 and 6.1.1.4'

loop_
_geom_angle_atom_site_label_1
_geom_angle_atom_site_label_2
_geom_angle_atom_site_label_3
_geom_angle
N2 C1 H1A 109.5
N2 C1 H1B 109.5
H1A C1 H1B 109.5
N2 C1 H1C 109.5
H1A C1 H1C 109.5
H1B C1 H1C 109.5
N2 C2 H2A 109.5
N2 C2 H2B 109.5
H2A C2 H2B 109.5
N2 C2 H2C 109.5
H2A C2 H2C 109.5
H2B C2 H2C 109.5
C4 C3 C6 120.0(10)
C4 C3 Ru1 121.0(8)
C6 C3 Ru1 118.9(9)
C4 C3 Ru2 74.2(7)
C6 C3 Ru2 119.8(7)
Ru1 C3 Ru2 77.2(3)
C3 C4 C5 122.6(13)
C3 C4 Ru2 69.4(6)
C5 C4 Ru2 120.2(8)
C3 C4 H4 116(7)
C5 C4 H4 118(7)
Ru2 C4 H4 97(6)
C4 C5 H5A 109.5
C4 C5 H5B 109.5
H5A C5 H5B 109.5
C4 C5 H5C 109.5
H5A C5 H5C 109.5
H5B C5 H5C 109.5
C7 C6 C3 175.7(15)
C6 C7 C8 177.4(16)
C7 C8 H8A 109.5
C7 C8 H8B 109.5
H8A C8 H8B 109.5
C7 C8 H8C 109.5
H8A C8 H8C 109.5
H8B C8 H8C 109.5
O10 C10 Ru1 159.6(11)
O10 C10 Ru3 124.6(10)
Ru1 C10 Ru3 74.0(4)
O11 C11 Ru1 178.6(12)
O12 C12 Ru1 179.2(13)
O20 C20 Ru3 143.6(9)
O20 C20 Ru2 134.3(9)
Ru3 C20 Ru2 81.9(4)
O21 C21 Ru2 176.8(12)
O22 C22 Ru2 177.3(10)
O31 C31 Ru3 177.3(13)
O32 C32 Ru3 175.2(11)
N2 N1 Ru1 111.0(6)
N2 N1 Ru2 110.1(6)
Ru1 N1 Ru2 78.5(3)
N2 N1 H10 117.1
Ru1 N1 H10 117.1
Ru2 N1 H10 117.1
C1 N2 N1 108.3(9)
C1 N2 C2 107.0(9)
N1 N2 C2 110.9(9)
C1 N2 Ru3 121.3(8)
N1 N2 Ru3 91.8(5)
C2 N2 Ru3 116.1(7)
C12 Ru1 C11 93.6(5)
C12 Ru1 C10 85.3(6)
C11 Ru1 C10 94.9(5)
C12 Ru1 C3 89.2(5)
C11 Ru1 C3 93.2(4)
C10 Ru1 C3 170.6(4)
C12 Ru1 N1 162.5(5)
C11 Ru1 N1 102.9(4)
C10 Ru1 N1 98.9(4)
C3 Ru1 N1 84.1(4)
C12 Ru1 Ru2 112.5(4)
C11 Ru1 Ru2 135.1(3)
C10 Ru1 Ru2 122.0(3)
C3 Ru1 Ru2 53.5(3)
N1 Ru1 Ru2 51.0(2)
C12 Ru1 Ru3 102.6(4)
C11 Ru1 Ru3 149.1(3)
C10 Ru1 Ru3 61.0(3)
C3 Ru1 Ru3 113.0(3)
N1 Ru1 Ru3 65.6(2)
Ru2 Ru1 Ru3 61.31(3)
C21 Ru2 C22 91.5(5)
C21 Ru2 N1 106.0(4)
C22 Ru2 N1 162.5(4)
C21 Ru2 C20 86.4(5)
C22 Ru2 C20 85.9(5)
N1 Ru2 C20 95.8(4)
C21 Ru2 C3 123.9(5)
C22 Ru2 C3 88.9(4)
N1 Ru2 C3 80.8(4)
C20 Ru2 C3 149.4(4)
C21 Ru2 C4 89.3(5)
C22 Ru2 C4 101.4(5)
N1 Ru2 C4 78.5(4)
C20 Ru2 C4 171.7(5)
C3 Ru2 C4 36.3(4)
C21 Ru2 Ru1 153.7(4)
C22 Ru2 Ru1 112.2(3)
N1 Ru2 Ru1 50.5(2)
C20 Ru2 Ru1 105.6(3)
C3 Ru2 Ru1 49.3(3)
C4 Ru2 Ru1 75.6(3)
C21 Ru2 Ru3 125.7(4)
C22 Ru2 Ru3 105.7(4)
N1 Ru2 Ru3 64.8(2)
C20 Ru2 Ru3 45.7(3)
C3 Ru2 Ru3 107.8(3)
C4 Ru2 Ru3 134.1(3)
Ru1 Ru2 Ru3 60.12(3)
C32 Ru3 C31 91.2(6)
C32 Ru3 C20 93.9(5)
C31 Ru3 C20 103.3(5)
C32 Ru3 N2 169.5(4)
C31 Ru3 N2 97.1(5)
C20 Ru3 N2 90.5(4)
C32 Ru3 C10 90.9(5)
C31 Ru3 C10 100.4(5)
C20 Ru3 C10 155.7(4)
N2 Ru3 C10 81.3(4)
C32 Ru3 Ru1 96.0(4)
C31 Ru3 Ru1 144.5(4)
C20 Ru3 Ru1 110.8(3)
N2 Ru3 Ru1 73.5(2)
C10 Ru3 Ru1 44.9(3)
C32 Ru3 Ru2 102.5(4)
C31 Ru3 Ru2 152.3(4)
C20 Ru3 Ru2 52.4(3)
N2 Ru3 Ru2 72.8(2)
C10 Ru3 Ru2 103.3(3)
Ru1 Ru3 Ru2 58.57(3)

loop_
_geom_bond_atom_site_label_1
_geom_bond_atom_site_label_2
_geom_bond_distance
C1 N2 1.469(15)
C1 H1A 0.9600
C1 H1B 0.9600
C1 H1C 0.9600
C2 N2 1.487(15)
C2 H2A 0.9600
C2 H2B 0.9600
C2 H2C 0.9600
C3 C4 1.409(17)
C3 C6 1.431(17)
C3 Ru1 2.101(11)
C3 Ru2 2.226(11)
C4 C5 1.555(17)
C4 Ru2 2.288(10)
C4 H4 0.99(8)
C5 H5A 0.9600
C5 H5B 0.9600
C5 H5C 0.9600
C6 C7 1.172(16)
C7 C8 1.47(2)
C8 H8A 0.9600
C8 H8B 0.9600
C8 H8C 0.9600
C10 O10 1.145(14)
C10 Ru1 2.017(13)
C10 Ru3 2.498(11)
C11 O11 1.141(12)
C11 Ru1 1.921(11)
C12 O12 1.163(15)
C12 Ru1 1.871(14)
C20 O20 1.141(14)
C20 Ru3 2.007(12)
C20 Ru2 2.223(11)
C21 O21 1.134(16)
C21 Ru2 1.909(15)
C22 O22 1.137(14)
C22 Ru2 1.917(13)
C31 O31 1.139(15)
C31 Ru3 1.899(14)
C32 O32 1.187(15)
C32 Ru3 1.827(13)
N1 N2 1.477(12)
N1 Ru1 2.127(9)
N1 Ru2 2.143(9)
N1 H10 0.9100
N2 Ru3 2.204(8)
Ru1 Ru2 2.7016(10)
Ru1 Ru3 2.7453(11)
Ru2 Ru3 2.7773(11)

loop_
_geom_torsion_atom_site_label_1
_geom_torsion_atom_site_label_2
_geom_torsion_atom_site_label_3
_geom_torsion_atom_site_label_4
_geom_torsion
C6 C3 C4 C5 -2.3(16)
Ru1 C3 C4 C5 177.4(8)
Ru2 C3 C4 C5 113.4(11)
C6 C3 C4 Ru2 -115.7(9)
Ru1 C3 C4 Ru2 64.0(6)
Ru1 N1 N2 C1 -82.8(9)
Ru2 N1 N2 C1 -167.8(8)
Ru1 N1 N2 C2 160.1(7)
Ru2 N1 N2 C2 75.1(9)
Ru1 N1 N2 Ru3 41.2(6)
Ru2 N1 N2 Ru3 -43.8(5)
O10 C10 Ru1 C12 -51(3)
Ru3 C10 Ru1 C12 107.2(4)
O10 C10 Ru1 C11 42(3)
Ru3 C10 Ru1 C11 -159.5(4)
O10 C10 Ru1 N1 146(3)
Ru3 C10 Ru1 N1 -55.7(3)
O10 C10 Ru1 Ru2 -164(3)
Ru3 C10 Ru1 Ru2 -6.4(4)
O10 C10 Ru1 Ru3 -158(3)
C4 C3 Ru1 C12 178.4(9)
C6 C3 Ru1 C12 -1.8(8)
Ru2 C3 Ru1 C12 -119.1(5)
C4 C3 Ru1 C11 84.9(9)
C6 C3 Ru1 C11 -95.4(8)
Ru2 C3 Ru1 C11 147.3(4)
C4 C3 Ru1 N1 -17.8(8)
C6 C3 Ru1 N1 162.0(8)
Ru2 C3 Ru1 N1 44.7(3)
C4 C3 Ru1 Ru2 -62.5(8)
C6 C3 Ru1 Ru2 117.2(9)
C4 C3 Ru1 Ru3 -78.1(8)
C6 C3 Ru1 Ru3 101.6(8)
Ru2 C3 Ru1 Ru3 -15.6(4)
N2 N1 Ru1 C12 -85.9(17)
Ru2 N1 Ru1 C12 21.4(17)
N2 N1 Ru1 C11 114.1(7)
Ru2 N1 Ru1 C11 -138.6(4)
N2 N1 Ru1 C10 17.0(7)
Ru2 N1 Ru1 C10 124.3(4)
N2 N1 Ru1 C3 -154.0(7)
Ru2 N1 Ru1 C3 -46.7(3)
N2 N1 Ru1 Ru2 -107.3(7)
N2 N1 Ru1 Ru3 -35.4(5)
Ru2 N1 Ru1 Ru3 71.8(2)
N2 N1 Ru2 C21 -85.1(7)
Ru1 N1 Ru2 C21 166.6(5)
N2 N1 Ru2 C22 97.5(15)
Ru1 N1 Ru2 C22 -10.8(15)
N2 N1 Ru2 C20 2.8(7)
Ru1 N1 Ru2 C20 -105.5(3)
N2 N1 Ru2 C3 152.1(7)
Ru1 N1 Ru2 C3 43.8(4)
N2 N1 Ru2 C4 -171.0(7)
Ru1 N1 Ru2 C4 80.7(4)
N2 N1 Ru2 Ru1 108.3(7)
N2 N1 Ru2 Ru3 37.3(5)
Ru1 N1 Ru2 Ru3 -70.97(19)
O20 C20 Ru2 C21 -32.8(13)
Ru3 C20 Ru2 C21 151.5(5)
O20 C20 Ru2 C22 59.0(13)
Ru3 C20 Ru2 C22 -116.7(4)
O20 C20 Ru2 N1 -138.5(13)
Ru3 C20 Ru2 N1 45.8(4)
O20 C20 Ru2 C3 139.8(12)
Ru3 C20 Ru2 C3 -35.9(9)
O20 C20 Ru2 Ru1 170.9(12)
Ru3 C20 Ru2 Ru1 -4.7(4)
O20 C20 Ru2 Ru3 175.7(15)
C4 C3 Ru2 C21 -20.0(9)
C6 C3 Ru2 C21 96.0(11)
Ru1 C3 Ru2 C21 -147.9(5)
C4 C3 Ru2 C22 -111.1(7)
C6 C3 Ru2 C22 4.8(10)
Ru1 C3 Ru2 C22 121.0(5)
C4 C3 Ru2 N1 83.1(7)
C6 C3 Ru2 N1 -160.9(10)
Ru1 C3 Ru2 N1 -44.8(3)
C4 C3 Ru2 C20 168.9(8)
C6 C3 Ru2 C20 -75.1(12)
Ru1 C3 Ru2 C20 41.1(9)
C6 C3 Ru2 C4 116.0(12)
Ru1 C3 Ru2 C4 -127.8(7)
C4 C3 Ru2 Ru1 127.8(7)
C6 C3 Ru2 Ru1 -116.2(11)
C4 C3 Ru2 Ru3 142.8(6)
C6 C3 Ru2 Ru3 -101.3(9)
Ru1 C3 Ru2 Ru3 14.9(4)
C3 C4 Ru2 C21 163.5(7)
C5 C4 Ru2 C21 47.0(13)
C3 C4 Ru2 C22 72.1(7)
C5 C4 Ru2 C22 -44.4(13)
C3 C4 Ru2 N1 -90.0(6)
C5 C4 Ru2 N1 153.4(13)
C5 C4 Ru2 C3 -116.5(15)
C3 C4 Ru2 Ru1 -38.2(6)
C5 C4 Ru2 Ru1 -154.7(13)
C3 C4 Ru2 Ru3 -53.3(8)
C5 C4 Ru2 Ru3 -169.8(10)
C12 Ru1 Ru2 C21 156.5(10)
C11 Ru1 Ru2 C21 35.7(11)
C10 Ru1 Ru2 C21 -104.5(10)
C3 Ru1 Ru2 C21 85.5(10)
N1 Ru1 Ru2 C21 -30.3(10)
Ru3 Ru1 Ru2 C21 -111.0(9)
C12 Ru1 Ru2 C22 3.3(6)
C11 Ru1 Ru2 C22 -117.5(6)
C10 Ru1 Ru2 C22 102.2(6)
C3 Ru1 Ru2 C22 -67.7(6)
N1 Ru1 Ru2 C22 176.5(5)
Ru3 Ru1 Ru2 C22 95.8(4)
C12 Ru1 Ru2 N1 -173.2(5)
C11 Ru1 Ru2 N1 66.0(6)
C10 Ru1 Ru2 N1 -74.3(5)
C3 Ru1 Ru2 N1 115.8(5)
Ru3 Ru1 Ru2 N1 -80.7(3)
C12 Ru1 Ru2 C20 -88.6(5)
C11 Ru1 Ru2 C20 150.6(6)
C10 Ru1 Ru2 C20 10.3(5)
C3 Ru1 Ru2 C20 -159.7(5)
N1 Ru1 Ru2 C20 84.6(4)
Ru3 Ru1 Ru2 C20 3.9(3)
C12 Ru1 Ru2 C3 71.1(6)
C11 Ru1 Ru2 C3 -49.7(6)
C10 Ru1 Ru2 C3 170.0(6)
N1 Ru1 Ru2 C3 -115.8(5)
Ru3 Ru1 Ru2 C3 163.6(4)
C12 Ru1 Ru2 C4 100.0(6)
C11 Ru1 Ru2 C4 -20.8(6)
C10 Ru1 Ru2 C4 -161.1(6)
C3 Ru1 Ru2 C4 28.9(5)
N1 Ru1 Ru2 C4 -86.9(5)
Ru3 Ru1 Ru2 C4 -167.5(4)
C12 Ru1 Ru2 Ru3 -92.5(4)
C11 Ru1 Ru2 Ru3 146.7(5)
C10 Ru1 Ru2 Ru3 6.4(4)
C3 Ru1 Ru2 Ru3 -163.6(4)
N1 Ru1 Ru2 Ru3 80.7(3)
O20 C20 Ru3 C32 -72.0(17)
Ru2 C20 Ru3 C32 102.8(5)
O20 C20 Ru3 C31 20.1(18)
Ru2 C20 Ru3 C31 -165.1(5)
O20 C20 Ru3 N2 117.6(17)
Ru2 C20 Ru3 N2 -67.7(3)
O20 C20 Ru3 C10 -173.0(13)
Ru2 C20 Ru3 C10 1.8(12)
O20 C20 Ru3 Ru1 -170.0(15)
Ru2 C20 Ru3 Ru1 4.8(4)
O20 C20 Ru3 Ru2 -174.8(19)
C1 N2 Ru3 C32 80(3)
N1 N2 Ru3 C32 -33(3)
C2 N2 Ru3 C32 -147(2)
C1 N2 Ru3 C31 -62.0(10)
N1 N2 Ru3 C31 -174.7(7)
C2 N2 Ru3 C31 70.9(9)
C1 N2 Ru3 C20 -165.4(9)
N1 N2 Ru3 C20 81.8(6)
C2 N2 Ru3 C20 -32.6(8)
C1 N2 Ru3 C10 37.5(9)
N1 N2 Ru3 C10 -75.2(6)
C2 N2 Ru3 C10 170.4(8)
C1 N2 Ru3 Ru1 83.0(9)
N1 N2 Ru3 Ru1 -29.8(5)
C2 N2 Ru3 Ru1 -144.2(8)
C1 N2 Ru3 Ru2 144.5(9)
N1 N2 Ru3 Ru2 31.7(5)
C2 N2 Ru3 Ru2 -82.7(8)
O10 C10 Ru3 C32 73.3(13)
Ru1 C10 Ru3 C32 -97.6(5)
O10 C10 Ru3 C31 -18.1(13)
Ru1 C10 Ru3 C31 171.0(5)
O10 C10 Ru3 C20 174.9(11)
Ru1 C10 Ru3 C20 4.0(13)
O10 C10 Ru3 N2 -113.8(13)
Ru1 C10 Ru3 N2 75.3(4)
O10 C10 Ru3 Ru1 170.9(15)
O10 C10 Ru3 Ru2 176.3(12)
Ru1 C10 Ru3 Ru2 5.5(4)
C12 Ru1 Ru3 C32 7.9(6)
C11 Ru1 Ru3 C32 127.9(8)
C10 Ru1 Ru3 C32 85.2(6)
C3 Ru1 Ru3 C32 -86.7(6)
N1 Ru1 Ru3 C32 -158.3(5)
Ru2 Ru1 Ru3 C32 -101.0(4)
C12 Ru1 Ru3 C31 -92.6(9)
C11 Ru1 Ru3 C31 27.4(10)
C10 Ru1 Ru3 C31 -15.3(9)
C3 Ru1 Ru3 C31 172.8(8)
N1 Ru1 Ru3 C31 101.1(8)
Ru2 Ru1 Ru3 C31 158.5(7)
C12 Ru1 Ru3 C20 104.4(6)
C11 Ru1 Ru3 C20 -135.5(7)
C10 Ru1 Ru3 C20 -178.2(6)
C3 Ru1 Ru3 C20 9.8(5)
N1 Ru1 Ru3 C20 -61.8(4)
Ru2 Ru1 Ru3 C20 -4.5(4)
C12 Ru1 Ru3 N2 -171.5(5)
C11 Ru1 Ru3 N2 -51.5(7)
C10 Ru1 Ru3 N2 -94.2(5)
C3 Ru1 Ru3 N2 93.9(4)
N1 Ru1 Ru3 N2 22.2(4)
Ru2 Ru1 Ru3 N2 79.6(2)
C12 Ru1 Ru3 C10 -77.3(6)
C11 Ru1 Ru3 C10 42.7(8)
C3 Ru1 Ru3 C10 -171.9(5)
N1 Ru1 Ru3 C10 116.4(5)
Ru2 Ru1 Ru3 C10 173.8(4)
C12 Ru1 Ru3 Ru2 108.9(4)
C11 Ru1 Ru3 Ru2 -131.1(6)
C10 Ru1 Ru3 Ru2 -173.8(4)
C3 Ru1 Ru3 Ru2 14.3(4)
N1 Ru1 Ru3 Ru2 -57.3(3)
C21 Ru2 Ru3 C32 -121.2(6)
C22 Ru2 Ru3 C32 -17.6(5)
N1 Ru2 Ru3 C32 146.7(4)
C20 Ru2 Ru3 C32 -85.3(6)
C3 Ru2 Ru3 C32 76.4(5)
C4 Ru2 Ru3 C32 106.3(6)
Ru1 Ru2 Ru3 C32 89.4(4)
C21 Ru2 Ru3 C31 -3.3(10)
C22 Ru2 Ru3 C31 100.3(9)
N1 Ru2 Ru3 C31 -95.4(9)
C20 Ru2 Ru3 C31 32.6(10)
C3 Ru2 Ru3 C31 -165.7(9)
C4 Ru2 Ru3 C31 -135.8(10)
Ru1 Ru2 Ru3 C31 -152.7(9)
C21 Ru2 Ru3 C20 -35.9(6)
C22 Ru2 Ru3 C20 67.7(5)
N1 Ru2 Ru3 C20 -128.0(5)
C3 Ru2 Ru3 C20 161.7(5)
C4 Ru2 Ru3 C20 -168.4(7)
Ru1 Ru2 Ru3 C20 174.7(4)
C21 Ru2 Ru3 N2 68.5(5)
C22 Ru2 Ru3 N2 172.2(4)
N1 Ru2 Ru3 N2 -23.6(4)
C20 Ru2 Ru3 N2 104.4(5)
C3 Ru2 Ru3 N2 -93.9(4)
C4 Ru2 Ru3 N2 -63.9(5)
Ru1 Ru2 Ru3 N2 -80.8(2)
C21 Ru2 Ru3 C10 144.9(6)
C22 Ru2 Ru3 C10 -111.5(4)
N1 Ru2 Ru3 C10 52.7(4)
C20 Ru2 Ru3 C10 -179.3(5)
C3 Ru2 Ru3 C10 -17.5(5)
C4 Ru2 Ru3 C10 12.4(6)
Ru1 Ru2 Ru3 C10 -4.5(3)
C21 Ru2 Ru3 Ru1 149.4(5)
C22 Ru2 Ru3 Ru1 -107.0(3)
N1 Ru2 Ru3 Ru1 57.3(3)
C20 Ru2 Ru3 Ru1 -174.7(4)
C3 Ru2 Ru3 Ru1 -13.0(3)
C4 Ru2 Ru3 Ru1 16.9(5)
